data_7001995
loop_
_publ_author_name
'Binobaid, Abeer'
'Iglesias, Manuel'
'Beetstra, Dirk J.'
'Kariuki, Benson'
'Dervisi, Athanasia'
'Fallis, Ian A.'
'Cavell, Kingsley J.'

_publ_section_title
;
 Expanded ring and functionalised expanded ring N-heterocyclic carbenes
 as ligands in catalysis
;
_journal_issue 35
_journal_name_full 'Dalton Transactions'
_journal_page_first 7099
_journal_paper_doi 10.1039/b909834h
_journal_year 2009
_chemical_formula_moiety 'C21 H27 N2 O, B F4'
_chemical_formula_sum 'C21 H27 B F4 N2 O'
_chemical_formula_weight 410.26
_chemical_name_systematic
;
?
;
_space_group_IT_number 14
_symmetry_cell_setting monoclinic
_symmetry_space_group_name_Hall '-P 2yab'
_symmetry_space_group_name_H-M 'P 1 21/a 1'
_atom_sites_solution_hydrogens geom
_atom_sites_solution_primary direct
_atom_sites_solution_secondary difmap
_audit_creation_method SHELXL-97
_cell_angle_alpha 90.00
_cell_angle_beta 104.31(2)
_cell_angle_gamma 90.00
_cell_formula_units_Z 4
_cell_length_a 8.978(1)
_cell_length_b 16.022(1)
_cell_length_c 14.812(1)
_cell_measurement_reflns_used 3073
_cell_measurement_temperature 150(2)
_cell_measurement_theta_max 27.28
_cell_measurement_theta_min 3.51
_cell_volume 2064.5(4)
_computing_cell_refinement DENZO/SCALEPACK
_computing_data_collection 'cOLLECT,Nonius BV, 1997-2001'
_computing_data_reduction DENZO/SCALEPACK
_computing_structure_refinement SHELXL-97
_computing_structure_solution SHELXs-97
_diffrn_ambient_temperature 150(2)
_diffrn_measured_fraction_theta_full 0.981
_diffrn_measured_fraction_theta_max 0.981
_diffrn_measurement_device_type 'Nonius KappaCCD'
_diffrn_measurement_method 'CCD scans'
_diffrn_radiation_monochromator graphite
_diffrn_radiation_source 'fine-focus sealed tube'
_diffrn_radiation_type MoK\a
_diffrn_radiation_wavelength 0.71073
_diffrn_reflns_av_R_equivalents 0.1960
_diffrn_reflns_av_sigmaI/netI 0.1033
_diffrn_reflns_limit_h_max 11
_diffrn_reflns_limit_h_min -11
_diffrn_reflns_limit_k_max 20
_diffrn_reflns_limit_k_min -20
_diffrn_reflns_limit_l_max 18
_diffrn_reflns_limit_l_min -19
_diffrn_reflns_number 33214
_diffrn_reflns_theta_full 27.28
_diffrn_reflns_theta_max 27.28
_diffrn_reflns_theta_min 3.51
_exptl_absorpt_coefficient_mu 0.105
_exptl_absorpt_correction_T_max 0.9948
_exptl_absorpt_correction_T_min 0.9742
_exptl_absorpt_correction_type empirical
_exptl_absorpt_process_details Denzo/Sadabs
_exptl_crystal_colour colourless
_exptl_crystal_density_diffrn 1.320
_exptl_crystal_density_method 'not measured'
_exptl_crystal_description needle
_exptl_crystal_F_000 864
_exptl_crystal_size_max 0.25
_exptl_crystal_size_mid 0.05
_exptl_crystal_size_min 0.05
_refine_diff_density_max 1.537
_refine_diff_density_min -0.460
_refine_diff_density_rms 0.104
_refine_ls_extinction_method none
_refine_ls_goodness_of_fit_ref 1.076
_refine_ls_hydrogen_treatment constr
_refine_ls_matrix_type full
_refine_ls_number_parameters 261
_refine_ls_number_reflns 4552
_refine_ls_number_restraints 1
_refine_ls_restrained_S_all 1.079
_refine_ls_R_factor_all 0.1727
_refine_ls_R_factor_gt 0.1270
_refine_ls_shift/su_max 0.0003
_refine_ls_shift/su_mean 0.052
_refine_ls_structure_factor_coef Fsqd
_refine_ls_weighting_details 'calc w=1/[\s^2^(Fo^2^)+(0.1707P)^2^+5.6557P] where P=(Fo^2^+2Fc^2^)/3'
_refine_ls_weighting_scheme calc
_refine_ls_wR_factor_gt 0.3184
_refine_ls_wR_factor_ref 0.3471
_reflns_number_gt 3073
_reflns_number_total 4552
_reflns_threshold_expression >2sigma(I)
_cod_data_source_file b909834h.txt
_cod_data_source_block kjc0818c
_cod_depositor_comments
;
The following automatic conversions were performed:
'_symmetry_cell_setting' value 'Monoclinic' changed to 'monoclinic'
according to '/home/saulius/struct/CIF-dictionaries/cif_core.dic'
dictionary named 'cif_core.dic' version 2.4.1 from 2010-06-29.

Automatic conversion script
Id: cif_fix_enum 1527 2010-12-29 10:47:43Z saulius 
;
_cod_original_cell_volume 2064.5
_cod_original_sg_symbol_H-M P21/a
_cod_database_code 7001995

loop_
_symmetry_equiv_pos_as_xyz
'x, y, z'
'-x+1/2, y+1/2, -z'
'-x, -y, -z'
'x-1/2, -y-1/2, z'

loop_
_atom_site_label
_atom_site_type_symbol
_atom_site_fract_x
_atom_site_fract_y
_atom_site_fract_z
_atom_site_U_iso_or_equiv
_atom_site_adp_type
_atom_site_occupancy
_atom_site_symmetry_multiplicity
_atom_site_calc_flag
_atom_site_refinement_flags
_atom_site_disorder_assembly
_atom_site_disorder_group
C1 C 0.2474(6) 1.0303(3) 0.7147(3) 0.0261(10) Uani 1 1 d . . .
H1 H 0.1657 0.9957 0.6823 0.031 Uiso 1 1 calc R . .
C2 C 0.4907(6) 1.0375(3) 0.8335(4) 0.0339(11) Uani 1 1 d . . .
H2A H 0.5440 1.0520 0.7845 0.041 Uiso 1 1 calc R . .
H2B H 0.5550 0.9962 0.8755 0.041 Uiso 1 1 calc R . .
C3 C 0.4765(6) 1.1152(3) 0.8888(4) 0.0371(12) Uani 1 1 d . . .
H3A H 0.4515 1.0989 0.9478 0.045 Uiso 1 1 calc R . .
H3B H 0.5766 1.1447 0.9047 0.045 Uiso 1 1 calc R . .
C4 C 0.3536(7) 1.1741(3) 0.8357(4) 0.0396(13) Uani 1 1 d . . .
H4A H 0.3745 1.2309 0.8621 0.048 Uiso 1 1 calc R . .
H4B H 0.2526 1.1562 0.8443 0.048 Uiso 1 1 calc R . .
C5 C 0.3457(7) 1.1773(3) 0.7316(4) 0.0347(12) Uani 1 1 d . . .
H5A H 0.2971 1.2304 0.7056 0.042 Uiso 1 1 calc R . .
H5B H 0.4513 1.1762 0.7226 0.042 Uiso 1 1 calc R . .
C6 C 0.3131(5) 0.9141(3) 0.8174(3) 0.0256(10) Uani 1 1 d . . .
C7 C 0.3770(6) 0.8485(3) 0.7780(3) 0.0279(10) Uani 1 1 d . . .
C8 C 0.3579(6) 0.7681(3) 0.8105(3) 0.0324(11) Uani 1 1 d . . .
H8 H 0.3971 0.7220 0.7832 0.039 Uiso 1 1 calc R . .
C9 C 0.2844(6) 0.7530(3) 0.8803(3) 0.0308(11) Uani 1 1 d . . .
C10 C 0.2214(6) 0.8205(3) 0.9165(3) 0.0298(11) Uani 1 1 d . . .
H10 H 0.1677 0.8107 0.9633 0.036 Uiso 1 1 calc R . .
C11 C 0.2340(5) 0.9023(3) 0.8866(3) 0.0264(10) Uani 1 1 d . . .
C12 C 0.4613(7) 0.8625(3) 0.7039(4) 0.0397(13) Uani 1 1 d . . .
H12A H 0.3932 0.8904 0.6505 0.060 Uiso 1 1 calc R . .
H12B H 0.4944 0.8088 0.6840 0.060 Uiso 1 1 calc R . .
H12C H 0.5516 0.8977 0.7286 0.060 Uiso 1 1 calc R . .
C13 C 0.2753(7) 0.6662(3) 0.9187(4) 0.0415(13) Uani 1 1 d . . .
H13A H 0.2917 0.6248 0.8734 0.062 Uiso 1 1 calc R . .
H13B H 0.1737 0.6577 0.9305 0.062 Uiso 1 1 calc R . .
H13C H 0.3546 0.6597 0.9770 0.062 Uiso 1 1 calc R . .
C14 C 0.1676(7) 0.9738(3) 0.9300(4) 0.0359(12) Uani 1 1 d . . .
H14A H 0.1098 0.9518 0.9730 0.054 Uiso 1 1 calc R . .
H14B H 0.0987 1.0064 0.8811 0.054 Uiso 1 1 calc R . .
H14C H 0.2511 1.0096 0.9643 0.054 Uiso 1 1 calc R . .
C15 C 0.1633(6) 1.1219(3) 0.5871(3) 0.0281(11) Uani 1 1 d . . .
C16 C 0.1872(6) 1.0735(3) 0.5131(3) 0.0303(11) Uani 1 1 d . . .
C17 C 0.1007(6) 1.0908(3) 0.4227(3) 0.0366(12) Uani 1 1 d . . .
H17 H 0.1159 1.0590 0.3716 0.044 Uiso 1 1 calc R . .
C18 C -0.0073(7) 1.1544(3) 0.4082(4) 0.0404(13) Uani 1 1 d . . .
H18 H -0.0661 1.1659 0.3468 0.048 Uiso 1 1 calc R . .
C19 C -0.0310(7) 1.2016(4) 0.4818(4) 0.0428(14) Uani 1 1 d . . .
H19 H -0.1056 1.2449 0.4713 0.051 Uiso 1 1 calc R . .
C20 C 0.0562(6) 1.1846(3) 0.5713(4) 0.0354(12) Uani 1 1 d . . .
H20 H 0.0415 1.2169 0.6222 0.042 Uiso 1 1 calc R . .
C21 C 0.3135(7) 0.9592(4) 0.4606(4) 0.0431(14) Uani 1 1 d . . .
H21A H 0.2141 0.9346 0.4296 0.065 Uiso 1 1 calc R . .
H21B H 0.3866 0.9146 0.4860 0.065 Uiso 1 1 calc R . .
H21C H 0.3526 0.9918 0.4154 0.065 Uiso 1 1 calc R . .
N1 N 0.2565(5) 1.1063(2) 0.6801(3) 0.0268(9) Uani 1 1 d . . .
N2 N 0.3402(4) 0.9988(2) 0.7890(3) 0.0246(9) Uani 1 1 d . . .
O1 O 0.2951(4) 1.0127(2) 0.5350(2) 0.0364(9) Uani 1 1 d . . .
F1 F 0.0283(4) 0.8848(3) 0.2505(3) 0.0723(13) Uani 1 1 d . . .
F2 F 0.1403(5) 0.8873(2) 0.1300(2) 0.0587(11) Uani 1 1 d . . .
F3 F 0.1807(5) 0.9944(2) 0.2329(3) 0.0620(11) Uani 1 1 d . . .
F4 F 0.2838(4) 0.8670(2) 0.2781(2) 0.0437(8) Uani 1 1 d D . .
B1 B 0.1472(4) 0.9096(2) 0.2222(2) 0.0400(7) Uiso 1 1 d D . .

loop_
_atom_site_aniso_label
_atom_site_aniso_U_11
_atom_site_aniso_U_22
_atom_site_aniso_U_33
_atom_site_aniso_U_23
_atom_site_aniso_U_13
_atom_site_aniso_U_12
C1 0.032(2) 0.028(2) 0.020(2) -0.0010(18) 0.0105(19) 0.0012(19)
C2 0.029(3) 0.035(3) 0.036(3) 0.003(2) 0.005(2) -0.003(2)
C3 0.045(3) 0.038(3) 0.026(3) -0.002(2) 0.003(2) -0.009(2)
C4 0.055(3) 0.031(3) 0.032(3) -0.009(2) 0.010(2) -0.008(2)
C5 0.050(3) 0.023(2) 0.032(3) -0.002(2) 0.011(2) -0.004(2)
C6 0.027(2) 0.027(2) 0.020(2) 0.0038(18) 0.0022(18) 0.0017(19)
C7 0.034(3) 0.029(2) 0.019(2) 0.0012(18) 0.0039(19) 0.003(2)
C8 0.044(3) 0.026(2) 0.025(2) 0.0020(19) 0.004(2) 0.004(2)
C9 0.034(3) 0.025(2) 0.028(2) 0.0037(19) -0.003(2) -0.007(2)
C10 0.030(2) 0.033(3) 0.026(2) 0.008(2) 0.0044(19) 0.000(2)
C11 0.028(2) 0.027(2) 0.024(2) 0.0005(18) 0.0045(18) -0.0041(19)
C12 0.055(3) 0.037(3) 0.032(3) 0.003(2) 0.022(2) 0.010(3)
C13 0.051(3) 0.031(3) 0.040(3) 0.007(2) 0.006(3) -0.005(2)
C14 0.048(3) 0.033(3) 0.034(3) 0.001(2) 0.022(2) 0.004(2)
C15 0.035(3) 0.028(2) 0.023(2) 0.0045(18) 0.0095(19) -0.003(2)
C16 0.037(3) 0.032(3) 0.023(2) 0.0055(19) 0.009(2) -0.001(2)
C17 0.044(3) 0.040(3) 0.023(2) 0.002(2) 0.004(2) -0.010(2)
C18 0.048(3) 0.038(3) 0.029(3) 0.011(2) -0.003(2) -0.005(2)
C19 0.048(3) 0.038(3) 0.042(3) 0.015(2) 0.011(3) 0.008(2)
C20 0.045(3) 0.027(3) 0.037(3) 0.007(2) 0.015(2) 0.007(2)
C21 0.059(4) 0.046(3) 0.025(3) -0.006(2) 0.013(2) 0.005(3)
N1 0.036(2) 0.028(2) 0.0172(18) 0.0025(15) 0.0074(16) 0.0003(17)
N2 0.030(2) 0.025(2) 0.0192(18) 0.0007(15) 0.0075(15) -0.0035(16)
O1 0.044(2) 0.042(2) 0.0228(17) -0.0050(15) 0.0075(15) 0.0083(16)
F1 0.048(2) 0.108(3) 0.067(3) 0.037(2) 0.0239(19) 0.011(2)
F2 0.092(3) 0.058(2) 0.0286(18) -0.0022(15) 0.0189(18) 0.012(2)
F3 0.090(3) 0.039(2) 0.050(2) -0.0014(16) 0.002(2) 0.0064(18)
F4 0.0427(18) 0.0449(19) 0.0435(19) 0.0075(14) 0.0103(14) 0.0030(14)

loop_
_atom_type_symbol
_atom_type_description
_atom_type_scat_dispersion_real
_atom_type_scat_dispersion_imag
_atom_type_scat_source
C C 0.0033 0.0016 'International Tables Vol C Tables 4.2.6.8 and 6.1.1.4'
H H 0.0000 0.0000 'International Tables Vol C Tables 4.2.6.8 and 6.1.1.4'
B B 0.0013 0.0007 'International Tables Vol C Tables 4.2.6.8 and 6.1.1.4'
N N 0.0061 0.0033 'International Tables Vol C Tables 4.2.6.8 and 6.1.1.4'
O O 0.0106 0.0060 'International Tables Vol C Tables 4.2.6.8 and 6.1.1.4'
F F 0.0171 0.0103 'International Tables Vol C Tables 4.2.6.8 and 6.1.1.4'

loop_
_geom_angle_atom_site_label_1
_geom_angle_atom_site_label_2
_geom_angle_atom_site_label_3
_geom_angle
_geom_angle_site_symmetry_1
_geom_angle_site_symmetry_3
_geom_angle_publ_flag
N2 C1 N1 126.2(5) . . ?
N2 C2 C3 113.3(4) . . ?
C4 C3 C2 112.3(4) . . ?
C3 C4 C5 113.1(5) . . ?
N1 C5 C4 112.1(4) . . ?
C7 C6 C11 122.8(4) . . ?
C7 C6 N2 117.8(4) . . ?
C11 C6 N2 119.2(4) . . ?
C6 C7 C8 116.9(4) . . ?
C6 C7 C12 121.9(4) . . ?
C8 C7 C12 121.2(4) . . ?
C9 C8 C7 122.7(5) . . ?
C8 C9 C10 118.0(4) . . ?
C8 C9 C13 121.5(5) . . ?
C10 C9 C13 120.4(5) . . ?
C9 C10 C11 122.4(4) . . ?
C6 C11 C10 117.0(4) . . ?
C6 C11 C14 122.5(4) . . ?
C10 C11 C14 120.4(4) . . ?
C20 C15 C16 120.6(5) . . ?
C20 C15 N1 120.4(4) . . ?
C16 C15 N1 119.0(4) . . ?
O1 C16 C17 124.5(5) . . ?
O1 C16 C15 116.7(4) . . ?
C17 C16 C15 118.8(5) . . ?
C18 C17 C16 119.7(5) . . ?
C17 C18 C19 121.1(5) . . ?
C20 C19 C18 118.9(5) . . ?
C15 C20 C19 120.9(5) . . ?
C1 N1 C15 116.7(4) . . ?
C1 N1 C5 125.3(4) . . ?
C15 N1 C5 117.9(4) . . ?
C1 N2 C6 119.0(4) . . ?
C1 N2 C2 122.2(4) . . ?
C6 N2 C2 117.3(4) . . ?
C16 O1 C21 117.2(4) . . ?
F1 B1 F3 115.7(4) . . ?
F1 B1 F2 113.2(4) . . ?
F3 B1 F2 108.4(3) . . ?
F1 B1 F4 108.3(3) . . ?
F3 B1 F4 105.2(3) . . ?
F2 B1 F4 105.2(3) . . ?

loop_
_geom_bond_atom_site_label_1
_geom_bond_atom_site_label_2
_geom_bond_distance
_geom_bond_site_symmetry_2
_geom_bond_publ_flag
C1 N2 1.307(6) . ?
C1 N1 1.330(6) . ?
C2 N2 1.485(6) . ?
C2 C3 1.514(8) . ?
C3 C4 1.515(8) . ?
C4 C5 1.526(7) . ?
C5 N1 1.489(6) . ?
C6 C7 1.393(7) . ?
C6 C11 1.397(6) . ?
C6 N2 1.459(6) . ?
C7 C8 1.400(7) . ?
C7 C12 1.497(7) . ?
C8 C9 1.378(7) . ?
C9 C10 1.388(7) . ?
C9 C13 1.513(7) . ?
C10 C11 1.397(7) . ?
C11 C14 1.506(7) . ?
C15 C20 1.370(7) . ?
C15 C16 1.402(7) . ?
C15 N1 1.446(6) . ?
C16 O1 1.355(6) . ?
C16 C17 1.399(7) . ?
C17 C18 1.387(8) . ?
C18 C19 1.385(8) . ?
C19 C20 1.389(8) . ?
C21 O1 1.438(6) . ?
F1 B1 1.302(5) . ?
F2 B1 1.399(5) . ?
F3 B1 1.392(5) . ?
F4 B1 1.467(4) . ?
